data_7012110
loop_
_publ_author_name
'Renard, Sylvie L.'
'Kilner, Colin A.'
'Fisher, Julie'
'Halcrow, Malcolm A.'

_publ_section_title
;
 Supramolecular anion binding by the [ZnCl(HpztBu)3]+ cation (HpztBu =
 5-tert-butylpyrazole)
;
_journal_issue 22
_journal_name_full 'Journal of the Chemical Society, Dalton Transactions'
_journal_page_first 4206
_journal_paper_doi 10.1039/b207541p
_journal_year 2002
_chemical_formula_moiety 'C21 H36 Cl N6 Zn, B F4, C H2 Cl2'
_chemical_formula_sum 'C22 H38 B Cl3 F4 N6 Zn'
_chemical_formula_weight 645.11
_chemical_name_systematic
; 
Chloro-tris[5-tertbutylpyrazole]zinc(II) tetrafluoroborate 
dichloromethane solvate
;
_space_group_IT_number 14
_symmetry_cell_setting monoclinic
_symmetry_space_group_name_Hall '-P 2ybc'
_symmetry_space_group_name_H-M 'P 1 21/c 1'
_atom_sites_solution_hydrogens geom
_atom_sites_solution_primary direct
_atom_sites_solution_secondary difmap
_audit_creation_method SHELXL-97
_cell_angle_alpha 90.00
_cell_angle_beta 116.4774(6)
_cell_angle_gamma 90.00
_cell_formula_units_Z 4
_cell_length_a 17.5359(3)
_cell_length_b 10.7282(2)
_cell_length_c 18.5742(3)
_cell_measurement_reflns_used 30436
_cell_measurement_temperature 150(2)
_cell_measurement_theta_max 27.50
_cell_measurement_theta_min 2.45
_cell_volume 3127.82(10)
_computing_cell_refinement 'DENZO-SMN (Otwinowski & Minor, 1997)'
_computing_data_collection 'COLLECT (Nonius, 1999)'
_computing_data_reduction 'DENZO-SMN (Otwinowski & Minor, 1997)'
_computing_molecular_graphics 'ORTEX (McArdle, 1995)'
_computing_publication_material 'local program'
_computing_structure_refinement 'SHELXL-97 (Sheldrick, 1997)'
_computing_structure_solution 'SHELXS-97 (Sheldrick, 1990)'
_diffrn_ambient_temperature 150(2)
_diffrn_detector_area_resol_mean 9.091
_diffrn_measured_fraction_theta_full 0.992
_diffrn_measured_fraction_theta_max 0.992
_diffrn_measurement_device_type 'Nonius KappaCCD diffractometer'
_diffrn_measurement_method 'Area detector scans'
_diffrn_radiation_monochromator graphite
_diffrn_radiation_source 'fine-focus sealed tube'
_diffrn_radiation_type MoK\a
_diffrn_radiation_wavelength 0.71073
_diffrn_reflns_av_R_equivalents 0.0674
_diffrn_reflns_av_sigmaI/netI 0.0435
_diffrn_reflns_limit_h_max 22
_diffrn_reflns_limit_h_min -22
_diffrn_reflns_limit_k_max 13
_diffrn_reflns_limit_k_min -13
_diffrn_reflns_limit_l_max 24
_diffrn_reflns_limit_l_min -24
_diffrn_reflns_number 30436
_diffrn_reflns_theta_full 27.50
_diffrn_reflns_theta_max 27.50
_diffrn_reflns_theta_min 2.45
_exptl_absorpt_coefficient_mu 1.087
_exptl_absorpt_correction_T_max 0.7022
_exptl_absorpt_correction_T_min 0.4767
_exptl_absorpt_correction_type multi-scan
_exptl_absorpt_process_details
;
Using multiple and symmetry-related data measurements via the program SORTAV
See R.H. Blessing, Acta Cryst (1995), A51, 33-38 
;
_exptl_crystal_colour Colourless
_exptl_crystal_density_diffrn 1.370
_exptl_crystal_density_method 'not measured'
_exptl_crystal_description 'Rectangular prism'
_exptl_crystal_F_000 1336
_exptl_crystal_size_max 0.80
_exptl_crystal_size_mid 0.46
_exptl_crystal_size_min 0.35
_refine_diff_density_max 0.704
_refine_diff_density_min -0.729
_refine_diff_density_rms 0.111
_refine_ls_extinction_coef 0.0140(16)
_refine_ls_extinction_expression Fc^*^=kFc[1+0.001xFc^2^\l^3^/sin(2\q)]^-1/4^
_refine_ls_extinction_method SHELXL
_refine_ls_goodness_of_fit_ref 1.051
_refine_ls_hydrogen_treatment constr
_refine_ls_matrix_type full
_refine_ls_number_parameters 463
_refine_ls_number_reflns 7131
_refine_ls_number_restraints 101
_refine_ls_restrained_S_all 1.079
_refine_ls_R_factor_all 0.0655
_refine_ls_R_factor_gt 0.0517
_refine_ls_shift/su_max 0.003
_refine_ls_shift/su_mean 0.000
_refine_ls_structure_factor_coef Fsqd
_refine_ls_weighting_details 'calc w=1/[\s^2^(Fo^2^)+(0.0817P)^2^+2.0036P] where P=(Fo^2^+2Fc^2^)/3'
_refine_ls_weighting_scheme calc
_refine_ls_wR_factor_gt 0.1372
_refine_ls_wR_factor_ref 0.1496
_reflns_number_gt 5769
_reflns_number_total 7131
_reflns_threshold_expression >2sigma(I)
_cod_data_source_file b207541p.txt
_cod_data_source_block sr10
_cod_depositor_comments
;
The following automatic conversions were performed:
'_symmetry_cell_setting' value 'Monoclinic' changed to 'monoclinic'
according to '/home/saulius/struct/CIF-dictionaries/cif_core.dic'
dictionary named 'cif_core.dic' version 2.4.1 from 2010-06-29.

Automatic conversion script
Id: cif_fix_enum 1527 2010-12-29 10:47:43Z saulius 
;
_cod_original_cell_volume 3127.83(9)
_cod_original_sg_symbol_H-M 'P 21/c'
_cod_database_code 7012110

loop_
_symmetry_equiv_pos_as_xyz
'x, y, z'
'-x, y+1/2, -z+1/2'
'-x, -y, -z'
'x, -y-1/2, z-1/2'

loop_
_atom_site_label
_atom_site_type_symbol
_atom_site_fract_x
_atom_site_fract_y
_atom_site_fract_z
_atom_site_U_iso_or_equiv
_atom_site_adp_type
_atom_site_occupancy
_atom_site_symmetry_multiplicity
_atom_site_calc_flag
_atom_site_refinement_flags
_atom_site_disorder_assembly
_atom_site_disorder_group
Zn1 Zn 0.284846(17) 0.45728(3) 0.837176(17) 0.03438(14) Uani 1 1 d . . .
Cl2 Cl 0.34669(5) 0.54436(7) 0.96002(4) 0.0483(2) Uani 1 1 d . . .
N3 N 0.19297(13) 0.3497(2) 0.84331(13) 0.0348(4) Uani 1 1 d . A .
N4 N 0.13998(13) 0.26467(19) 0.79084(13) 0.0351(5) Uani 1 1 d . A .
H4 H 0.1359 0.2520 0.7424 0.042 Uiso 1 1 calc R . .
C5 C 0.09453(16) 0.2020(2) 0.82100(16) 0.0381(6) Uani 1 1 d D . .
C6 C 0.11852(19) 0.2480(3) 0.89658(19) 0.0492(7) Uani 1 1 d . A .
H6 H 0.0976 0.2232 0.9336 0.059 Uiso 1 1 calc R . .
C7 C 0.17965(17) 0.3385(3) 0.90838(17) 0.0423(6) Uani 1 1 d . . .
H7 H 0.2081 0.3858 0.9562 0.051 Uiso 1 1 calc R A .
C8A C 0.0307(7) 0.1007(9) 0.7734(7) 0.045(9) Uani 0.60 1 d PD A 1
C9A C -0.0522(4) 0.1624(6) 0.7124(5) 0.0586(19) Uani 0.60 1 d PD A 1
H9A1 H -0.0728 0.2206 0.7405 0.088 Uiso 0.60 1 calc PR A 1
H9A2 H -0.0953 0.0981 0.6856 0.088 Uiso 0.60 1 calc PR A 1
H9A3 H -0.0412 0.2078 0.6721 0.088 Uiso 0.60 1 calc PR A 1
C10A C 0.0666(7) 0.0162(9) 0.7293(8) 0.081(4) Uani 0.60 1 d PD A 1
H10A H 0.0734 0.0643 0.6877 0.122 Uiso 0.60 1 calc PR A 1
H10B H 0.0272 -0.0532 0.7042 0.122 Uiso 0.60 1 calc PR A 1
H10C H 0.1220 -0.0167 0.7677 0.122 Uiso 0.60 1 calc PR A 1
C11A C 0.0120(5) 0.0200(6) 0.8318(5) 0.0642(19) Uani 0.60 1 d PD A 1
H11A H 0.0644 -0.0219 0.8693 0.096 Uiso 0.60 1 calc PR A 1
H11B H -0.0311 -0.0425 0.8014 0.096 Uiso 0.60 1 calc PR A 1
H11C H -0.0092 0.0729 0.8619 0.096 Uiso 0.60 1 calc PR A 1
C8B C 0.0305(11) 0.1025(16) 0.7751(10) 0.048(13) Uiso 0.40 1 d PD A 2
C9B C -0.0380(8) 0.1540(14) 0.6950(7) 0.059(4) Uiso 0.40 1 d PD A 2
H9B1 H -0.0805 0.0891 0.6675 0.089 Uiso 0.40 1 calc PR A 2
H9B2 H -0.0113 0.1797 0.6609 0.089 Uiso 0.40 1 calc PR A 2
H9B3 H -0.0659 0.2259 0.7057 0.089 Uiso 0.40 1 calc PR A 2
C10B C 0.0777(11) -0.0014(14) 0.7552(9) 0.062(4) Uiso 0.40 1 d PD A 2
H10D H 0.1079 0.0339 0.7264 0.093 Uiso 0.40 1 calc PR A 2
H10E H 0.0367 -0.0639 0.7212 0.093 Uiso 0.40 1 calc PR A 2
H10F H 0.1188 -0.0407 0.8051 0.093 Uiso 0.40 1 calc PR A 2
C11B C -0.0110(7) 0.0553(10) 0.8261(7) 0.057(3) Uiso 0.40 1 d PD A 2
H11D H 0.0331 0.0256 0.8779 0.086 Uiso 0.40 1 calc PR A 2
H11E H -0.0498 -0.0134 0.7982 0.086 Uiso 0.40 1 calc PR A 2
H11F H -0.0431 0.1231 0.8353 0.086 Uiso 0.40 1 calc PR A 2
N12 N 0.37968(13) 0.3557(2) 0.83240(13) 0.0358(5) Uani 1 1 d . B .
N13 N 0.37959(14) 0.2850(2) 0.77183(14) 0.0388(5) Uani 1 1 d . B .
H13 H 0.3349 0.2755 0.7249 0.047 Uiso 1 1 calc R . .
C14 C 0.45573(17) 0.2312(2) 0.79167(18) 0.0411(6) Uani 1 1 d D . .
C15 C 0.50760(18) 0.2686(3) 0.8690(2) 0.0462(7) Uani 1 1 d . B .
H15 H 0.5656 0.2464 0.9005 0.055 Uiso 1 1 calc R . .
C16 C 0.45840(16) 0.3452(3) 0.89174(17) 0.0400(6) Uani 1 1 d . . .
H16 H 0.4781 0.3848 0.9426 0.048 Uiso 1 1 calc R B .
C17A C 0.4692(7) 0.1480(9) 0.7322(6) 0.060(5) Uani 0.70 1 d PD B 1
C18A C 0.4545(10) 0.2200(12) 0.6573(6) 0.097(5) Uani 0.70 1 d PD B 1
H18A H 0.3954 0.2493 0.6308 0.145 Uiso 0.70 1 calc PR B 1
H18B H 0.4655 0.1657 0.6204 0.145 Uiso 0.70 1 calc PR B 1
H18C H 0.4932 0.2917 0.6719 0.145 Uiso 0.70 1 calc PR B 1
C19A C 0.5616(7) 0.0985(12) 0.7743(8) 0.098(5) Uani 0.70 1 d PD B 1
H19A H 0.6015 0.1686 0.7878 0.148 Uiso 0.70 1 calc PR B 1
H19B H 0.5714 0.0412 0.7382 0.148 Uiso 0.70 1 calc PR B 1
H19C H 0.5705 0.0544 0.8236 0.148 Uiso 0.70 1 calc PR B 1
C20A C 0.4073(8) 0.0372(9) 0.7114(8) 0.076(6) Uani 0.70 1 d PD B 1
H20A H 0.4119 -0.0008 0.7612 0.114 Uiso 0.70 1 calc PR B 1
H20B H 0.4216 -0.0247 0.6806 0.114 Uiso 0.70 1 calc PR B 1
H20C H 0.3488 0.0666 0.6792 0.114 Uiso 0.70 1 calc PR B 1
C17B C 0.4731(13) 0.1435(18) 0.7365(10) 0.041(7) Uiso 0.30 1 d PD B 2
C18B C 0.4616(14) 0.214(2) 0.6599(10) 0.057(6) Uiso 0.30 1 d PD B 2
H18D H 0.4016 0.2376 0.6287 0.086 Uiso 0.30 1 calc PR B 2
H18E H 0.4791 0.1609 0.6272 0.086 Uiso 0.30 1 calc PR B 2
H18F H 0.4968 0.2900 0.6751 0.086 Uiso 0.30 1 calc PR B 2
C19B C 0.5629(11) 0.091(2) 0.7778(11) 0.049(5) Uiso 0.30 1 d PD B 2
H19D H 0.6041 0.1599 0.7924 0.074 Uiso 0.30 1 calc PR B 2
H19E H 0.5720 0.0343 0.7411 0.074 Uiso 0.30 1 calc PR B 2
H19F H 0.5706 0.0462 0.8264 0.074 Uiso 0.30 1 calc PR B 2
C20B C 0.4081(15) 0.0372(17) 0.7085(13) 0.052(8) Uiso 0.30 1 d PD B 2
H20D H 0.4109 -0.0080 0.7555 0.078 Uiso 0.30 1 calc PR B 2
H20E H 0.4211 -0.0200 0.6743 0.078 Uiso 0.30 1 calc PR B 2
H20F H 0.3508 0.0715 0.6779 0.078 Uiso 0.30 1 calc PR B 2
N21 N 0.25051(13) 0.6075(2) 0.76341(13) 0.0373(5) Uani 1 1 d . D .
N22 N 0.21081(14) 0.6146(2) 0.68181(14) 0.0407(5) Uani 1 1 d . D .
H22 H 0.1923 0.5493 0.6500 0.049 Uiso 1 1 calc R . .
C23 C 0.20313(18) 0.7325(3) 0.65533(18) 0.0477(7) Uani 1 1 d D . .
C24 C 0.2404(2) 0.8060(3) 0.7231(2) 0.0520(7) Uani 1 1 d . D .
H24 H 0.2456 0.8942 0.7249 0.062 Uiso 1 1 calc R . .
C25 C 0.26859(19) 0.7253(3) 0.78820(19) 0.0454(6) Uani 1 1 d . . .
H25 H 0.2969 0.7504 0.8429 0.054 Uiso 1 1 calc R D .
C26A C 0.1667(4) 0.7599(7) 0.5656(4) 0.0563(17) Uani 0.70 1 d PD C .
C27A C 0.1799(8) 0.8960(8) 0.5533(6) 0.081(3) Uani 0.50 1 d PD C 1
H27A H 0.2410 0.9144 0.5780 0.122 Uiso 0.50 1 calc PR C 1
H27B H 0.1522 0.9476 0.5784 0.122 Uiso 0.50 1 calc PR C 1
H27C H 0.1549 0.9142 0.4956 0.122 Uiso 0.50 1 calc PR C 1
C28A C 0.2116(6) 0.6835(12) 0.5245(5) 0.066(2) Uani 0.50 1 d PD C 1
H28A H 0.1873 0.7057 0.4674 0.098 Uiso 0.50 1 calc PR C 1
H28B H 0.2030 0.5943 0.5298 0.098 Uiso 0.50 1 calc PR C 1
H28C H 0.2727 0.7023 0.5504 0.098 Uiso 0.50 1 calc PR C 1
C29A C 0.0727(4) 0.7261(12) 0.5298(7) 0.070(3) Uani 0.50 1 d PD C 1
H29A H 0.0458 0.7717 0.5582 0.105 Uiso 0.50 1 calc PR C 1
H29B H 0.0668 0.6362 0.5356 0.105 Uiso 0.50 1 calc PR C 1
H29C H 0.0448 0.7484 0.4727 0.105 Uiso 0.50 1 calc PR C 1
C26B C 0.1504(9) 0.7771(14) 0.5701(9) 0.042(4) Uiso 0.30 1 d PD D 2
C27B C 0.2183(8) 0.8249(14) 0.5443(8) 0.072(3) Uiso 0.30 1 d PD D 2
H27D H 0.1915 0.8382 0.4859 0.108 Uiso 0.30 1 calc PR D 2
H27E H 0.2638 0.7630 0.5588 0.108 Uiso 0.30 1 calc PR D 2
H27F H 0.2422 0.9037 0.5718 0.108 Uiso 0.30 1 calc PR D 2
C28B C 0.1061(7) 0.6644(9) 0.5155(6) 0.048(2) Uiso 0.30 1 d PD D 2
H28D H 0.0619 0.6319 0.5292 0.072 Uiso 0.30 1 calc PR D 2
H28E H 0.1482 0.5990 0.5238 0.072 Uiso 0.30 1 calc PR D 2
H28F H 0.0800 0.6908 0.4591 0.072 Uiso 0.30 1 calc PR D 2
C29B C 0.0858(8) 0.8769(11) 0.5584(8) 0.071(3) Uiso 0.30 1 d PD D 2
H29D H 0.1145 0.9498 0.5910 0.106 Uiso 0.30 1 calc PR D 2
H29E H 0.0437 0.8452 0.5750 0.106 Uiso 0.30 1 calc PR D 2
H29F H 0.0572 0.9007 0.5015 0.106 Uiso 0.30 1 calc PR D 2
C27C C 0.1529(16) 0.9026(14) 0.5550(15) 0.072(9) Uiso 0.20 1 d PD C 3
H27G H 0.1242 0.9318 0.5867 0.109 Uiso 0.20 1 calc PR C 3
H27H H 0.1175 0.9219 0.4981 0.109 Uiso 0.20 1 calc PR C 3
H27I H 0.2081 0.9444 0.5735 0.109 Uiso 0.20 1 calc PR C 3
C28C C 0.2248(16) 0.721(3) 0.5303(15) 0.078(11) Uiso 0.20 1 d PD C 3
H28G H 0.2023 0.7512 0.4749 0.117 Uiso 0.20 1 calc PR C 3
H28H H 0.2287 0.6298 0.5308 0.117 Uiso 0.20 1 calc PR C 3
H28I H 0.2816 0.7563 0.5623 0.117 Uiso 0.20 1 calc PR C 3
C29C C 0.0795(11) 0.695(2) 0.5225(13) 0.045(6) Uiso 0.20 1 d PD C 3
H29G H 0.0406 0.7292 0.5424 0.068 Uiso 0.20 1 calc PR C 3
H29H H 0.0864 0.6054 0.5332 0.068 Uiso 0.20 1 calc PR C 3
H29I H 0.0560 0.7097 0.4644 0.068 Uiso 0.20 1 calc PR C 3
B30A B 0.1669(10) 0.2914(15) 0.6166(9) 0.035(3) Uani 0.50 1 d PD E 1
F31A F 0.2049(7) 0.3529(11) 0.6850(6) 0.089(4) Uani 0.50 1 d PD E 1
F32A F 0.1327(9) 0.3798(12) 0.5566(7) 0.122(5) Uani 0.50 1 d PD E 1
F33A F 0.2292(10) 0.2305(14) 0.6028(12) 0.070(3) Uani 0.50 1 d PD E 1
F34A F 0.1106(5) 0.2115(6) 0.6211(4) 0.0554(15) Uani 0.50 1 d PD E 1
B30B B 0.1755(11) 0.3116(16) 0.6192(9) 0.045(5) Uani 0.50 1 d PD F 2
F31B F 0.2098(4) 0.3561(7) 0.6926(3) 0.0328(17) Uani 0.50 1 d PD F 2
F32B F 0.1269(4) 0.3950(8) 0.5612(4) 0.0497(14) Uani 0.50 1 d PD F 2
F33B F 0.2363(11) 0.2573(16) 0.6008(11) 0.096(5) Uani 0.50 1 d PD F 2
F34B F 0.1177(10) 0.2165(13) 0.6096(9) 0.167(6) Uani 0.50 1 d PD F 2
C35A C 0.3572(9) 0.1169(15) -0.0307(9) 0.050(4) Uiso 0.25 1 d PD G 1
H35A H 0.3547 0.2057 -0.0174 0.060 Uiso 0.25 1 calc PR G 1
H35B H 0.3354 0.1072 -0.0896 0.060 Uiso 0.25 1 calc PR G 1
Cl36A Cl 0.4612(6) 0.0535(9) 0.0231(6) 0.148(3) Uiso 0.25 1 d PD . 1
Cl37A Cl 0.3044(7) 0.0215(12) 0.0074(8) 0.184(4) Uiso 0.25 1 d PD G 1
C35B C 0.3392(19) 0.087(3) -0.0464(11) 0.088(9) Uiso 0.25 1 d PD H 2
H35C H 0.2813 0.0729 -0.0513 0.105 Uiso 0.25 1 calc PR H 2
H35D H 0.3539 0.1761 -0.0338 0.105 Uiso 0.25 1 calc PR H 2
Cl36B Cl 0.3423(5) 0.0488(7) -0.1341(4) 0.102(2) Uiso 0.25 1 d PD H 2
Cl37B Cl 0.4129(9) -0.0069(14) 0.0298(7) 0.207(5) Uiso 0.25 1 d PD H 2
C35C C 0.3214(11) 0.0834(14) -0.0379(8) 0.062(4) Uiso 0.30 1 d PD I 3
H35E H 0.2806 0.1462 -0.0367 0.074 Uiso 0.30 1 calc PR I 3
H35F H 0.3797 0.1044 0.0030 0.074 Uiso 0.30 1 calc PR I 3
Cl36C Cl 0.3156(3) 0.0676(4) -0.1337(3) 0.0709(10) Uiso 0.30 1 d PD I 3
Cl37C Cl 0.2913(8) -0.0730(11) -0.0255(7) 0.209(4) Uiso 0.30 1 d PD I 3
C35D C 0.3973(12) 0.055(2) -0.0410(16) 0.104(8) Uiso 0.20 1 d PD J 4
H35G H 0.4024 0.0529 0.0143 0.124 Uiso 0.20 1 calc PR J 4
H35H H 0.4244 0.1322 -0.0480 0.124 Uiso 0.20 1 calc PR J 4
Cl36D Cl 0.2931(5) 0.0442(7) -0.1119(5) 0.100(2) Uiso 0.20 1 d PD J 4
Cl37D Cl 0.4412(7) -0.0781(11) -0.0622(7) 0.153(3) Uiso 0.20 1 d PD J 4

loop_
_atom_site_aniso_label
_atom_site_aniso_U_11
_atom_site_aniso_U_22
_atom_site_aniso_U_33
_atom_site_aniso_U_23
_atom_site_aniso_U_13
_atom_site_aniso_U_12
Zn1 0.02903(19) 0.03303(19) 0.0378(2) -0.00441(12) 0.01195(14) -0.00131(10)
Cl2 0.0418(4) 0.0545(4) 0.0408(4) -0.0152(3) 0.0116(3) -0.0069(3)
N3 0.0319(10) 0.0347(11) 0.0341(10) -0.0050(9) 0.0113(8) -0.0013(8)
N4 0.0351(10) 0.0323(11) 0.0349(10) -0.0043(9) 0.0131(9) -0.0027(8)
C5 0.0327(12) 0.0348(13) 0.0432(14) 0.0028(11) 0.0137(11) 0.0005(10)
C6 0.0489(16) 0.0567(18) 0.0466(16) -0.0011(14) 0.0255(13) -0.0083(14)
C7 0.0409(14) 0.0486(16) 0.0376(13) -0.0089(12) 0.0176(11) -0.0058(12)
C8A 0.038(8) 0.027(6) 0.061(12) -0.003(2) 0.014(4) -0.011(2)
C9A 0.041(3) 0.043(3) 0.065(4) -0.006(3) -0.001(3) -0.014(2)
C10A 0.074(6) 0.055(5) 0.123(11) -0.047(6) 0.051(7) -0.028(4)
C11A 0.063(4) 0.039(3) 0.087(5) 0.004(3) 0.030(4) -0.017(3)
N12 0.0317(10) 0.0349(11) 0.0388(11) -0.0043(9) 0.0139(9) -0.0015(8)
N13 0.0382(11) 0.0364(11) 0.0404(12) -0.0097(9) 0.0163(9) -0.0037(9)
C14 0.0394(14) 0.0344(13) 0.0556(16) -0.0050(12) 0.0266(12) -0.0043(11)
C15 0.0316(13) 0.0419(15) 0.0616(18) -0.0049(13) 0.0176(12) -0.0006(11)
C16 0.0328(12) 0.0402(14) 0.0435(14) -0.0055(11) 0.0139(11) -0.0021(10)
C17A 0.057(5) 0.044(4) 0.094(8) -0.026(3) 0.049(5) -0.009(2)
C18A 0.163(12) 0.073(5) 0.104(7) -0.028(4) 0.104(8) -0.014(5)
C19A 0.061(4) 0.095(7) 0.153(10) -0.061(6) 0.060(5) 0.000(3)
C20A 0.067(6) 0.045(4) 0.130(11) -0.044(4) 0.056(5) -0.017(3)
N21 0.0320(10) 0.0356(11) 0.0407(12) -0.0024(9) 0.0130(9) -0.0033(8)
N22 0.0377(11) 0.0371(12) 0.0409(12) -0.0022(10) 0.0118(10) -0.0062(9)
C23 0.0409(14) 0.0424(15) 0.0543(17) 0.0045(13) 0.0161(13) -0.0080(12)
C24 0.0564(18) 0.0343(14) 0.0601(19) 0.0008(13) 0.0212(15) -0.0051(13)
C25 0.0499(16) 0.0355(14) 0.0492(16) -0.0072(12) 0.0206(13) -0.0043(12)
C26A 0.043(3) 0.065(4) 0.055(3) 0.018(3) 0.016(3) -0.004(3)
C27A 0.086(8) 0.070(6) 0.075(6) 0.033(5) 0.024(5) -0.020(5)
C28A 0.051(4) 0.096(7) 0.045(4) 0.008(4) 0.016(3) -0.006(5)
C29A 0.035(4) 0.087(8) 0.069(6) 0.029(5) 0.006(3) 0.002(4)
B30A 0.034(5) 0.028(5) 0.036(6) -0.004(3) 0.010(4) -0.013(4)
F31A 0.081(7) 0.076(8) 0.128(8) 0.016(6) 0.062(7) 0.005(5)
F32A 0.185(10) 0.102(7) 0.067(6) 0.005(5) 0.046(6) 0.069(6)
F33A 0.080(5) 0.059(3) 0.065(6) -0.016(3) 0.027(4) 0.021(3)
F34A 0.064(3) 0.048(3) 0.044(2) -0.016(2) 0.014(2) -0.035(3)
B30B 0.034(6) 0.034(6) 0.050(8) 0.010(6) 0.003(5) -0.004(5)
F31B 0.034(3) 0.044(4) 0.0104(17) -0.016(2) 0.0008(17) -0.010(3)
F32B 0.051(3) 0.053(3) 0.035(3) 0.009(2) 0.011(2) 0.012(2)
F33B 0.088(7) 0.132(13) 0.055(5) -0.008(7) 0.021(5) 0.036(7)
F34B 0.120(10) 0.118(9) 0.192(13) 0.000(8) 0.007(8) -0.021(8)

loop_
_atom_type_symbol
_atom_type_description
_atom_type_scat_dispersion_real
_atom_type_scat_dispersion_imag
_atom_type_scat_source
C C 0.0033 0.0016 'International Tables Vol C Tables 4.2.6.8 and 6.1.1.4'
H H 0.0000 0.0000 'International Tables Vol C Tables 4.2.6.8 and 6.1.1.4'
N N 0.0061 0.0033 'International Tables Vol C Tables 4.2.6.8 and 6.1.1.4'
Zn Zn 0.2839 1.4301 'International Tables Vol C Tables 4.2.6.8 and 6.1.1.4'
Cl Cl 0.1484 0.1585 'International Tables Vol C Tables 4.2.6.8 and 6.1.1.4'
B B 0.0013 0.0007 'International Tables Vol C Tables 4.2.6.8 and 6.1.1.4'
F F 0.0171 0.0103 'International Tables Vol C Tables 4.2.6.8 and 6.1.1.4'

loop_
_geom_angle_atom_site_label_1
_geom_angle_atom_site_label_2
_geom_angle_atom_site_label_3
_geom_angle
_geom_angle_site_symmetry_1
_geom_angle_site_symmetry_3
_geom_angle_publ_flag
N12 Zn1 N21 113.65(9) . . ?
N12 Zn1 N3 112.70(9) . . ?
N21 Zn1 N3 119.15(8) . . ?
N12 Zn1 Cl2 103.56(6) . . ?
N21 Zn1 Cl2 102.69(7) . . ?
N3 Zn1 Cl2 102.45(6) . . ?
C7 N3 N4 104.4(2) . . ?
C7 N3 Zn1 124.56(18) . . ?
N4 N3 Zn1 130.56(17) . . ?
C5 N4 N3 112.4(2) . . ?
N4 C5 C6 106.3(2) . . ?
N4 C5 C8B 123.3(7) . . ?
C6 C5 C8B 130.4(7) . . ?
N4 C5 C8A 122.2(5) . . ?
C6 C5 C8A 131.5(5) . . ?
C8B C5 C8A 1.2(10) . . ?
C5 C6 C7 106.1(3) . . ?
N3 C7 C6 110.8(2) . . ?
C5 C8A C10A 111.2(7) . . ?
C5 C8A C11A 109.0(7) . . ?
C10A C8A C11A 108.2(8) . . ?
C5 C8A C9A 109.1(7) . . ?
C10A C8A C9A 109.8(9) . . ?
C11A C8A C9A 109.5(8) . . ?
C5 C8B C11B 109.0(11) . . ?
C5 C8B C10B 107.8(12) . . ?
C11B C8B C10B 111.8(12) . . ?
C5 C8B C9B 110.9(12) . . ?
C11B C8B C9B 109.8(12) . . ?
C10B C8B C9B 107.6(12) . . ?
C16 N12 N13 104.9(2) . . ?
C16 N12 Zn1 125.30(18) . . ?
N13 N12 Zn1 129.84(17) . . ?
C14 N13 N12 112.2(2) . . ?
N13 C14 C15 105.9(2) . . ?
N13 C14 C17A 120.7(5) . . ?
C15 C14 C17A 133.4(5) . . ?
N13 C14 C17B 123.6(8) . . ?
C15 C14 C17B 130.4(8) . . ?
C17A C14 C17B 3.5(11) . . ?
C14 C15 C16 106.3(2) . . ?
N12 C16 C15 110.7(2) . . ?
C18A C17A C14 110.6(7) . . ?
C18A C17A C20A 110.7(8) . . ?
C14 C17A C20A 108.3(7) . . ?
C18A C17A C19A 110.6(8) . . ?
C14 C17A C19A 107.5(7) . . ?
C20A C17A C19A 109.0(8) . . ?
C19B C17B C14 111.3(13) . . ?
C19B C17B C20B 110.1(14) . . ?
C14 C17B C20B 110.3(14) . . ?
C19B C17B C18B 109.1(13) . . ?
C14 C17B C18B 109.5(13) . . ?
C20B C17B C18B 106.4(13) . . ?
C25 N21 N22 104.8(2) . . ?
C25 N21 Zn1 124.5(2) . . ?
N22 N21 Zn1 130.50(17) . . ?
C23 N22 N21 112.3(2) . . ?
N22 C23 C24 106.0(3) . . ?
N22 C23 C26B 126.6(6) . . ?
C24 C23 C26B 126.6(6) . . ?
N22 C23 C26A 120.4(4) . . ?
C24 C23 C26A 133.3(4) . . ?
C26B C23 C26A 14.3(6) . . ?
C23 C24 C25 106.2(3) . . ?
N21 C25 C24 110.7(3) . . ?
C27A C26A C29A 111.9(8) . . ?
C28C C26A C23 112.9(11) . . ?
C27A C26A C23 109.4(6) . . ?
C29A C26A C23 106.0(6) . . ?
C28C C26A C29C 111.1(12) . . ?
C23 C26A C29C 108.5(10) . . ?
C28C C26A C27C 108.6(11) . . ?
C23 C26A C27C 107.1(11) . . ?
C29C C26A C27C 108.5(11) . . ?
C27A C26A C28A 106.9(8) . . ?
C29A C26A C28A 110.4(8) . . ?
C23 C26A C28A 112.3(6) . . ?
C29B C26B C23 116.5(10) . . ?
C29B C26B C28B 109.6(10) . . ?
C23 C26B C28B 109.5(10) . . ?
C29B C26B C27B 110.6(11) . . ?
C23 C26B C27B 103.5(9) . . ?
C28B C26B C27B 106.7(10) . . ?
F31A B30A F34A 109.2(10) . . ?
F31A B30A F32A 106.6(12) . . ?
F34A B30A F32A 115.1(12) . . ?
F31A B30A F33A 108.2(12) . . ?
F34A B30A F33A 111.9(13) . . ?
F32A B30A F33A 105.6(11) . . ?
F31B B30B F32B 114.7(12) . . ?
F31B B30B F33B 111.2(13) . . ?
F32B B30B F33B 111.0(13) . . ?
F31B B30B F34B 111.8(13) . . ?
F32B B30B F34B 102.5(12) . . ?
F33B B30B F34B 104.9(13) . . ?
Cl37A C35A Cl36A 98.4(8) . . ?
Cl36B C35B Cl37B 107.9(12) . . ?
Cl36C C35C Cl37C 98.8(8) . . ?
Cl36D C35D Cl37D 101.3(11) . . ?

loop_
_geom_bond_atom_site_label_1
_geom_bond_atom_site_label_2
_geom_bond_distance
_geom_bond_site_symmetry_2
_geom_bond_publ_flag
Zn1 N12 2.023(2) . ?
Zn1 N21 2.025(2) . ?
Zn1 N3 2.026(2) . ?
Zn1 Cl2 2.2469(7) . ?
N3 C7 1.335(3) . ?
N3 N4 1.356(3) . ?
N4 C5 1.341(3) . ?
C5 C6 1.365(4) . ?
C5 C8B 1.508(16) . ?
C5 C8A 1.528(9) . ?
C6 C7 1.389(4) . ?
C8A C10A 1.532(12) . ?
C8A C11A 1.533(11) . ?
C8A C9A 1.538(11) . ?
C8B C11B 1.517(15) . ?
C8B C10B 1.528(16) . ?
C8B C9B 1.538(16) . ?
N12 C16 1.333(3) . ?
N12 N13 1.356(3) . ?
N13 C14 1.347(3) . ?
C14 C15 1.373(4) . ?
C14 C17A 1.519(8) . ?
C14 C17B 1.519(16) . ?
C15 C16 1.388(4) . ?
C17A C18A 1.510(11) . ?
C17A C20A 1.538(9) . ?
C17A C19A 1.546(10) . ?
C17B C19B 1.518(16) . ?
C17B C20B 1.531(17) . ?
C17B C18B 1.546(16) . ?
N21 C25 1.334(4) . ?
N21 N22 1.359(3) . ?
N22 C23 1.342(4) . ?
C23 C24 1.379(4) . ?
C23 C26B 1.512(14) . ?
C23 C26A 1.524(7) . ?
C24 C25 1.386(4) . ?
C26A C28C 1.496(15) . ?
C26A C27A 1.512(9) . ?
C26A C29A 1.522(9) . ?
C26A C29C 1.539(14) . ?
C26A C27C 1.549(15) . ?
C26A C28A 1.551(11) . ?
C26B C29B 1.503(14) . ?
C26B C28B 1.546(15) . ?
C26B C27B 1.554(15) . ?
B30A F31A 1.318(14) . ?
B30A F34A 1.339(14) . ?
B30A F32A 1.380(14) . ?
B30A F33A 1.392(13) . ?
B30B F31B 1.310(15) . ?
B30B F32B 1.368(14) . ?
B30B F33B 1.386(15) . ?
B30B F34B 1.392(15) . ?
C35A Cl37A 1.729(14) . ?
C35A Cl36A 1.778(13) . ?
C35B Cl36B 1.703(17) . ?
C35B Cl37B 1.749(18) . ?
C35C Cl36C 1.745(13) . ?
C35C Cl37C 1.804(15) . ?
C35D Cl36D 1.716(18) . ?
C35D Cl37D 1.751(18) . ?

loop_
_geom_hbond_atom_site_label_D
_geom_hbond_atom_site_label_H
_geom_hbond_atom_site_label_A
_geom_hbond_distance_DH
_geom_hbond_distance_HA
_geom_hbond_distance_DA
_geom_hbond_angle_DHA
_geom_hbond_site_symmetry_A
N4 H4 F31A 0.88 2.22 2.838(12) 127.0 .
N4 H4 F34A 0.88 2.14 3.013(6) 172.8 .
N4 H4 F31B 0.88 2.20 2.790(7) 123.7 .
N4 H4 F34B 0.88 2.37 3.253(15) 177.3 .
N13 H13 F31A 0.88 2.22 2.848(12) 128.0 .
N13 H13 F33A 0.88 2.25 3.126(19) 172.9 .
N13 H13 F31B 0.88 2.18 2.775(7) 124.7 .
N13 H13 F33B 0.88 2.19 3.062(19) 171.7 .
N22 H22 F31A 0.88 2.19 2.811(12) 127.5 .
N22 H22 F32A 0.88 2.41 3.284(14) 175.8 .
N22 H22 F31B 0.88 2.19 2.781(8) 124.0 .
N22 H22 F32B 0.88 2.26 3.129(9) 172.0 .
